data_2223524
loop_
_publ_author_name
'Parrish, Damon'
'Leuschner, Fredrick'
'Rehberg, Gretchen M.'
'Kastner, Margaret E.'

_publ_section_title
;
 4-Methyl-2<i>H</i>-1,3-oxazine-2,6(3<i>H</i>)-dione
;
_journal_coeditor_code PV2197
_journal_issue 10
_journal_name_full 'Acta Crystallographica Section E'
_journal_page_first o2354
_journal_paper_doi 10.1107/S1600536809034618
_journal_volume 65
_journal_year 2009
_chemical_formula_iupac 'C5 H5 N O3'
_chemical_formula_moiety 'C5 H5 N O3'
_chemical_formula_sum 'C5 H5 N O3'
_chemical_formula_weight 127.1
_chemical_name_systematic
;
4-Methyl-2<i>H</i>-1,3-oxazine-2,6(3<i>H</i>)-dione
;
_space_group_IT_number 14
_symmetry_cell_setting monoclinic
_symmetry_space_group_name_Hall '-P 2yn'
_symmetry_space_group_name_H-M 'P 1 21/n 1'
_atom_sites_solution_hydrogens geom
_atom_sites_solution_primary direct
_atom_sites_solution_secondary difmap
_audit_creation_method SHELXL-97
_cell_angle_alpha 90.00
_cell_angle_beta 98.11(4)
_cell_angle_gamma 90.00
_cell_formula_units_Z 4
_cell_length_a 7.254(3)
_cell_length_b 6.683(2)
_cell_length_c 11.689(5)
_cell_measurement_reflns_used 20
_cell_measurement_temperature 293(2)
_cell_measurement_theta_max 12.5
_cell_measurement_theta_min 10
_cell_volume 561.0(4)
_computing_cell_refinement 'XSCANS (Bruker, 1996)'
_computing_data_collection 'XSCANS (Bruker, 1996)'
_computing_data_reduction 'XSCANS (Bruker, 1996)'
_computing_molecular_graphics 'SHELXTL (Sheldrick, 2008)'
_computing_publication_material 'SHELXTL (Sheldrick, 2008)'
_computing_structure_refinement 'SHELXL97 (Sheldrick, 2008)'
_computing_structure_solution 'SHELXS97 (Sheldrick, 2008)'
_diffrn_ambient_temperature 293(2)
_diffrn_measured_fraction_theta_full 0.999
_diffrn_measured_fraction_theta_max 0.999
_diffrn_measurement_device_type 'Bruker R3/V'
_diffrn_measurement_method '\q - 2\q'
_diffrn_radiation_monochromator graphite
_diffrn_radiation_source 'fine-focus sealed tube'
_diffrn_radiation_type MoK\a
_diffrn_radiation_wavelength 0.71073
_diffrn_reflns_av_R_equivalents 0.0120
_diffrn_reflns_av_sigmaI/netI 0.0201
_diffrn_reflns_limit_h_max 9
_diffrn_reflns_limit_h_min 0
_diffrn_reflns_limit_k_max 8
_diffrn_reflns_limit_k_min 0
_diffrn_reflns_limit_l_max 15
_diffrn_reflns_limit_l_min -15
_diffrn_reflns_number 1410
_diffrn_reflns_theta_full 27.56
_diffrn_reflns_theta_max 27.56
_diffrn_reflns_theta_min 3.12
_diffrn_standards_decay_% 0
_diffrn_standards_interval_count 97
_diffrn_standards_number 3
_exptl_absorpt_coefficient_mu 0.127
_exptl_absorpt_correction_type none
_exptl_crystal_colour colorless
_exptl_crystal_density_diffrn 1.505
_exptl_crystal_density_meas 1.46
_exptl_crystal_density_method 'floatation in bromoform/hexane solution'
_exptl_crystal_description plates
_exptl_crystal_F_000 264
_exptl_crystal_size_max 0.46
_exptl_crystal_size_mid 0.30
_exptl_crystal_size_min 0.10
_refine_diff_density_max 0.228
_refine_diff_density_min -0.242
_refine_ls_extinction_method none
_refine_ls_goodness_of_fit_ref 0.934
_refine_ls_hydrogen_treatment constr
_refine_ls_matrix_type full
_refine_ls_number_parameters 83
_refine_ls_number_reflns 1294
_refine_ls_number_restraints 0
_refine_ls_restrained_S_all 0.934
_refine_ls_R_factor_all 0.0712
_refine_ls_R_factor_gt 0.0490
_refine_ls_shift/su_max 0.005
_refine_ls_shift/su_mean 0.002
_refine_ls_structure_factor_coef Fsqd
_refine_ls_weighting_details 'calc w=1/[\s^2^(Fo^2^)+(0.1301P)^2^+0.1905P] where P=(Fo^2^+2Fc^2^)/3'
_refine_ls_weighting_scheme calc
_refine_ls_wR_factor_gt 0.1427
_refine_ls_wR_factor_ref 0.1907
_reflns_number_gt 910
_reflns_number_total 1294
_reflns_threshold_expression I>2\s(I)
_cod_data_source_file pv2197.cif
_cod_data_source_block I
_cod_original_sg_symbol_H-M 'P 21/n'
_cod_database_code 2223524
_cod_database_fobs_code 2223524

loop_
_symmetry_equiv_pos_as_xyz
'x, y, z'
'-x+1/2, y+1/2, -z+1/2'
'-x, -y, -z'
'x-1/2, -y-1/2, z-1/2'

loop_
_atom_site_type_symbol
_atom_site_label
_atom_site_fract_x
_atom_site_fract_y
_atom_site_fract_z
_atom_site_U_iso_or_equiv
_atom_site_adp_type
_atom_site_calc_flag
_atom_site_refinement_flags
_atom_site_occupancy
_atom_site_disorder_assembly
_atom_site_disorder_group
O O1 0.6042(2) 0.1383(2) 0.68042(13) 0.0466(5) Uani d . 1 . .
C C2 0.4998(3) 0.2078(3) 0.58306(19) 0.0422(5) Uani d . 1 . .
O O2 0.3337(2) 0.2161(3) 0.57888(19) 0.0694(6) Uani d . 1 . .
N N3 0.5939(2) 0.2571(3) 0.49490(14) 0.0406(5) Uani d . 1 . .
H H3 0.5305 0.2967 0.4312 0.049 Uiso calc R 1 . .
C C4 0.7833(3) 0.2477(3) 0.50089(18) 0.0392(5) Uani d . 1 . .
C C5 0.8847(3) 0.1896(3) 0.59971(19) 0.0430(5) Uani d . 1 . .
H H5 1.0137 0.1846 0.6048 0.052 Uiso calc R 1 . .
C C6 0.7988(3) 0.1357(3) 0.69668(18) 0.0435(5) Uani d . 1 . .
O O6 0.8682(3) 0.0868(3) 0.79242(15) 0.0695(7) Uani d . 1 . .
C C7 0.8619(4) 0.3002(5) 0.3938(2) 0.0630(8) Uani d . 1 . .
H H7A 0.9955 0.2979 0.4093 0.095 Uiso calc R 1 . .
H H7B 0.8210 0.4317 0.3687 0.095 Uiso calc R 1 . .
H H7C 0.8201 0.2050 0.3343 0.095 Uiso calc R 1 . .

loop_
_atom_site_aniso_label
_atom_site_aniso_U_11
_atom_site_aniso_U_22
_atom_site_aniso_U_33
_atom_site_aniso_U_12
_atom_site_aniso_U_13
_atom_site_aniso_U_23
O1 0.0448(9) 0.0555(10) 0.0417(8) -0.0028(7) 0.0137(6) 0.0020(7)
C2 0.0329(10) 0.0455(12) 0.0490(11) 0.0003(8) 0.0086(8) -0.0068(9)
O2 0.0324(9) 0.0847(14) 0.0936(15) -0.0020(9) 0.0174(9) -0.0026(11)
N3 0.0342(9) 0.0511(10) 0.0350(9) 0.0041(7) 0.0003(7) 0.0010(7)
C4 0.0374(10) 0.0384(10) 0.0445(11) 0.0029(8) 0.0152(8) -0.0025(9)
C5 0.0294(9) 0.0458(12) 0.0534(12) 0.0012(9) 0.0049(8) -0.0021(10)
C6 0.0447(11) 0.0395(11) 0.0435(11) -0.0024(9) -0.0038(9) -0.0025(9)
O6 0.0831(14) 0.0687(13) 0.0494(10) -0.0096(10) -0.0167(9) 0.0110(9)
C7 0.0651(16) 0.0733(18) 0.0573(14) 0.0053(13) 0.0313(12) 0.0133(13)

loop_
_atom_type_symbol
_atom_type_description
_atom_type_scat_dispersion_real
_atom_type_scat_dispersion_imag
_atom_type_scat_source
C C 0.0033 0.0016 'International Tables Vol C Tables 4.2.6.8 and 6.1.1.4'
H H 0.0000 0.0000 'International Tables Vol C Tables 4.2.6.8 and 6.1.1.4'
N N 0.0061 0.0033 'International Tables Vol C Tables 4.2.6.8 and 6.1.1.4'
O O 0.0106 0.0060 'International Tables Vol C Tables 4.2.6.8 and 6.1.1.4'

loop_
_geom_angle_atom_site_label_1
_geom_angle_atom_site_label_2
_geom_angle_atom_site_label_3
_geom_angle
_geom_angle_publ_flag
C2 O1 C6 123.50(17) ?
O2 C2 N3 124.6(2) ?
O2 C2 O1 119.2(2) ?
N3 C2 O1 116.10(18) ?
C2 N3 C4 124.08(18) ?
C2 N3 H3 118.0 ?
C4 N3 H3 118.0 ?
C5 C4 N3 118.95(18) ?
C5 C4 C7 124.5(2) ?
N3 C4 C7 116.6(2) ?
C4 C5 C6 121.03(19) ?
C4 C5 H5 119.5 ?
C6 C5 H5 119.5 ?
O6 C6 O1 114.3(2) ?
O6 C6 C5 129.7(2) ?
O1 C6 C5 115.99(18) ?
C4 C7 H7A 109.5 ?
C4 C7 H7B 109.5 ?
H7A C7 H7B 109.5 ?
C4 C7 H7C 109.5 ?
H7A C7 H7C 109.5 ?
H7B C7 H7C 109.5 ?

loop_
_geom_bond_atom_site_label_1
_geom_bond_atom_site_label_2
_geom_bond_distance
_geom_bond_publ_flag
O1 C2 1.357(3) ?
O1 C6 1.398(3) ?
C2 O2 1.200(3) ?
C2 N3 1.354(3) ?
N3 C4 1.368(3) ?
N3 H3 0.8600 ?
C4 C5 1.337(3) ?
C4 C7 1.489(3) ?
C5 C6 1.415(3) ?
C5 H5 0.9300 ?
C6 O6 1.206(3) ?
C7 H7A 0.9600 ?
C7 H7B 0.9600 ?
C7 H7C 0.9600 ?

loop_
_geom_hbond_atom_site_label_D
_geom_hbond_atom_site_label_H
_geom_hbond_atom_site_label_A
_geom_hbond_site_symmetry_A
_geom_hbond_distance_DH
_geom_hbond_distance_HA
_geom_hbond_distance_DA
_geom_hbond_angle_DHA
N3 H3 O6 4_565 0.86 2.02 2.877(3) 173.4

loop_
_geom_torsion_atom_site_label_1
_geom_torsion_atom_site_label_2
_geom_torsion_atom_site_label_3
_geom_torsion_atom_site_label_4
_geom_torsion
_geom_torsion_publ_flag
C6 O1 C2 O2 -175.5(2) ?
C6 O1 C2 N3 6.7(3) ?
O2 C2 N3 C4 179.7(2) ?
O1 C2 N3 C4 -2.6(3) ?
C2 N3 C4 C5 -1.1(3) ?
C2 N3 C4 C7 177.7(2) ?
N3 C4 C5 C6 0.9(3) ?
C7 C4 C5 C6 -177.8(2) ?
C2 O1 C6 O6 173.2(2) ?
C2 O1 C6 C5 -6.9(3) ?
C4 C5 C6 O6 -177.3(2) ?
C4 C5 C6 O1 2.8(3) ?

loop_
_cod_related_entry_id
_cod_related_entry_database
_cod_related_entry_code
1 ChemSpider 466641
